data_7241032
loop_
_publ_author_name
'Ling, Irene'
'Sobolev, Alexandre N.'
'Loh, Sze Le'
'Turner, Gemma F.'
'Moggach, Stephen A.'

_publ_section_title
;
 Structural investigation of bromide complexation with bipodal, tripodal
 and tetrapodal cationic molecules
;
_journal_name_full CrystEngComm
_journal_paper_doi 10.1039/D0CE00747A
_journal_year 2020
_chemical_formula_moiety 'C24 H42 N3 O3, 3(Br), 4(H2 O)'
_chemical_formula_sum 'C24 H50 Br3 N3 O7'
_chemical_formula_weight 732.40
_space_group_crystal_system monoclinic
_space_group_IT_number 15
_space_group_name_Hall '-C 2yc'
_space_group_name_H-M_alt 'C 1 2/c 1'
_atom_sites_solution_hydrogens mixed
_audit_creation_method SHELXL-2014/7
_audit_update_record
;
2020-07-23 deposited with the CCDC.	2020-07-31 downloaded from the CCDC.
;
_cell_angle_alpha 90
_cell_angle_beta 92.031(1)
_cell_angle_gamma 90
_cell_formula_units_Z 16
_cell_length_a 29.7221(3)
_cell_length_b 14.6090(1)
_cell_length_c 29.2449(3)
_cell_measurement_reflns_used 29076
_cell_measurement_temperature 100(2)
_cell_measurement_theta_max 67.122
_cell_measurement_theta_min 2.976
_cell_volume 12690.5(2)
_computing_cell_refinement 'CrysAlisPro 1.171.39.46 (Rigaku OD, 2018)'
_computing_data_collection 'CrysAlisPro 1.171.39.46 (Rigaku OD, 2018)'
_computing_data_reduction 'CrysAlisPro 1.171.39.46 (Rigaku OD, 2018)'
_computing_molecular_graphics 'X-Seed v. 4.0 (Barbour, 2001)'
_computing_publication_material 'SHELXL-2014/7 (Sheldrick, 2014)'
_computing_structure_refinement 'SHELXL-2014/7 (Sheldrick, 2014)'
_computing_structure_solution 'SHELXT-2015/1 (Sheldrick, 2015)'
_diffrn_ambient_temperature 100(2)
_diffrn_detector 'CCD plate'
_diffrn_detector_area_resol_mean 10.4738
_diffrn_detector_type Ruby
_diffrn_measured_fraction_theta_full 0.991
_diffrn_measured_fraction_theta_max 0.991
_diffrn_measurement_device 'four-circle diffractometer'
_diffrn_measurement_device_type 'Oxford Diffraction Gemini-R Ultra'
_diffrn_measurement_method '\w scans'
_diffrn_orient_matrix_type 'CrysAlisPro convention (1999,Acta A55,543-557)'
_diffrn_orient_matrix_UB_11 -0.0000894
_diffrn_orient_matrix_UB_12 0.0154592
_diffrn_orient_matrix_UB_13 -0.0521297
_diffrn_orient_matrix_UB_21 -0.0509082
_diffrn_orient_matrix_UB_22 0.0196466
_diffrn_orient_matrix_UB_23 -0.0002993
_diffrn_orient_matrix_UB_31 0.0097428
_diffrn_orient_matrix_UB_32 0.1024947
_diffrn_orient_matrix_UB_33 0.0078659
_diffrn_radiation_monochromator mirror
_diffrn_radiation_source 'fine-focus sealed X-ray tube'
_diffrn_radiation_type CuK\a
_diffrn_radiation_wavelength 1.54178
_diffrn_reflns_av_R_equivalents 0.0514
_diffrn_reflns_av_unetI/netI 0.0278
_diffrn_reflns_Laue_measured_fraction_full 0.991
_diffrn_reflns_Laue_measured_fraction_max 0.991
_diffrn_reflns_limit_h_max 35
_diffrn_reflns_limit_h_min -31
_diffrn_reflns_limit_k_max 17
_diffrn_reflns_limit_k_min -16
_diffrn_reflns_limit_l_max 34
_diffrn_reflns_limit_l_min -34
_diffrn_reflns_number 74982
_diffrn_reflns_point_group_measured_fraction_full 0.991
_diffrn_reflns_point_group_measured_fraction_max 0.991
_diffrn_reflns_theta_full 67.275
_diffrn_reflns_theta_max 67.275
_diffrn_reflns_theta_min 2.975
_diffrn_source_type 'Enhance Ultra (Cu) X-ray Source'
_exptl_absorpt_coefficient_mu 5.073
_exptl_absorpt_correction_T_max 1.0
_exptl_absorpt_correction_T_min 0.30199
_exptl_absorpt_correction_type multi-scan
_exptl_absorpt_process_details
;
CrysAlisPro 1.171.39.46 (Rigaku Oxford Diffraction, 2018)
Empirical absorption correction using spherical harmonics,
 implemented in SCALE3 ABSPACK scaling algorithm.
;
_exptl_crystal_colour colorless
_exptl_crystal_density_diffrn 1.533
_exptl_crystal_description needle
_exptl_crystal_F_000 6016
_exptl_crystal_size_max 0.550
_exptl_crystal_size_mid 0.207
_exptl_crystal_size_min 0.045
_refine_diff_density_max 1.636
_refine_diff_density_min -1.463
_refine_diff_density_rms 0.103
_refine_ls_extinction_method none
_refine_ls_goodness_of_fit_ref 1.002
_refine_ls_hydrogen_treatment constr
_refine_ls_matrix_type full
_refine_ls_number_parameters 732
_refine_ls_number_reflns 11282
_refine_ls_number_restraints 13
_refine_ls_restrained_S_all 1.006
_refine_ls_R_factor_all 0.0626
_refine_ls_R_factor_gt 0.0560
_refine_ls_shift/su_max 0.002
_refine_ls_shift/su_mean 0.000
_refine_ls_structure_factor_coef Fsqd
_refine_ls_weighting_details 'w=1/[\s^2^(Fo^2^)+(0.1440P)^2^+28.0000P] where P=(Fo^2^+2Fc^2^)/3'
_refine_ls_weighting_scheme calc
_refine_ls_wR_factor_gt 0.1806
_refine_ls_wR_factor_ref 0.1924
_reflns_Friedel_coverage 0.000
_reflns_number_gt 9843
_reflns_number_total 11282
_reflns_threshold_expression 'I > 2\s(I)'
_cod_data_source_file d0ce00747a2.cif
_cod_data_source_block 3MM181102
_cod_original_sg_symbol_H-M 'C 2/c'
_cod_database_code 7241032
_shelx_shelxl_version_number 2014/7
_shelx_space_group_comment
;
The symmetry employed for this shelxl refinement is uniquely defined
by the following loop, which should always be used as a source of
symmetry information in preference to the above space-group names.
They are only intended as comments.
;
_shelx_estimated_absorpt_t_min 0.167
_shelx_estimated_absorpt_t_max 0.804

loop_
_space_group_symop_operation_xyz
'x, y, z'
'-x, y, -z+1/2'
'x+1/2, y+1/2, z'
'-x+1/2, y+1/2, -z+1/2'
'-x, -y, -z'
'x, -y, z-1/2'
'-x+1/2, -y+1/2, -z'
'x+1/2, -y+1/2, z-1/2'

loop_
_atom_site_label
_atom_site_type_symbol
_atom_site_fract_x
_atom_site_fract_y
_atom_site_fract_z
_atom_site_U_iso_or_equiv
_atom_site_adp_type
_atom_site_occupancy
_atom_site_site_symmetry_order
_atom_site_calc_flag
_atom_site_refinement_flags_posn
_atom_site_refinement_flags_adp
_atom_site_refinement_flags_occupancy
_atom_site_disorder_assembly
_atom_site_disorder_group
Br1 Br 0.30240(2) 0.72902(3) 0.58311(2) 0.04254(15) Uani 1 1 d . . . . .
Br2 Br 0.45457(2) 0.01723(4) 0.58532(2) 0.05046(17) Uani 1 1 d D . . . .
Br3 Br 0.45280(2) 0.47378(4) 0.42275(2) 0.05744(18) Uani 1 1 d . . . . .
Br4 Br 0.20775(2) 0.21905(4) 0.57642(2) 0.05740(18) Uani 1 1 d . . . . .
Br5 Br 0.29697(2) 0.35210(3) 0.74507(2) 0.04626(16) Uani 1 1 d . . . . .
Br6 Br 0.46903(4) 0.44131(8) 0.74474(3) 0.0594(3) Uani 0.5 1 d . . P A 1
Br7 Br 0.39580(4) 0.85978(7) 0.74726(4) 0.0536(3) Uani 0.5 1 d . . P B 2
C11 C 0.38306(14) 0.5075(3) 0.60516(15) 0.0381(9) Uani 1 1 d . . . . .
C12 C 0.38138(13) 0.5124(3) 0.55755(15) 0.0367(9) Uani 1 1 d . . . . .
H12 H 0.4071 0.5325 0.5420 0.044 Uiso 1 1 calc R U . . .
C13 C 0.34265(14) 0.4883(3) 0.53247(15) 0.0363(9) Uani 1 1 d . . . . .
C14 C 0.30519(13) 0.4577(3) 0.55585(14) 0.0349(8) Uani 1 1 d . . . . .
H14 H 0.2789 0.4388 0.5389 0.042 Uiso 1 1 calc R U . . .
C15 C 0.30572(13) 0.4546(3) 0.60350(14) 0.0346(8) Uani 1 1 d . . . . .
C16 C 0.34498(14) 0.4781(3) 0.62781(14) 0.0365(9) Uani 1 1 d . . . . .
H16 H 0.3460 0.4741 0.6603 0.044 Uiso 1 1 calc R U . . .
C110 C 0.42615(14) 0.5258(3) 0.63188(16) 0.0442(10) Uani 1 1 d . . . . .
H11A H 0.4516 0.5121 0.6121 0.053 Uiso 1 1 calc R U . . .
H11B H 0.4281 0.4830 0.6581 0.053 Uiso 1 1 calc R U . . .
N111 N 0.43167(13) 0.6224(3) 0.64988(14) 0.0480(9) Uani 1 1 d . . . . .
C112 C 0.47781(17) 0.6276(5) 0.6732(2) 0.0643(15) Uani 1 1 d . . . . .
H11C H 0.5001 0.5999 0.6530 0.077 Uiso 1 1 calc R U . . .
H11D H 0.4778 0.5912 0.7018 0.077 Uiso 1 1 calc R U . . .
C113 C 0.4920(2) 0.7246(5) 0.6846(2) 0.0723(17) Uani 1 1 d . . . . .
H11E H 0.4713 0.7511 0.7069 0.087 Uiso 1 1 calc R U . . .
H11F H 0.5228 0.7245 0.6987 0.087 Uiso 1 1 calc R U . . .
O114 O 0.49110(14) 0.7777(3) 0.64514(15) 0.0742(12) Uani 1 1 d . . . . .
C115 C 0.4463(2) 0.7818(4) 0.6267(2) 0.0625(14) Uani 1 1 d . . . . .
H11G H 0.4450 0.8253 0.6008 0.075 Uiso 1 1 calc R U . . .
H11H H 0.4262 0.8048 0.6504 0.075 Uiso 1 1 calc R U . . .
C116 C 0.43020(17) 0.6895(4) 0.61060(19) 0.0555(12) Uani 1 1 d . . . . .
H11I H 0.4495 0.6672 0.5861 0.067 Uiso 1 1 calc R U . . .
H11J H 0.3990 0.6945 0.5978 0.067 Uiso 1 1 calc R U . . .
C117 C 0.39541(19) 0.6436(4) 0.6832(2) 0.0590(13) Uani 1 1 d . . . . .
H11K H 0.3970 0.5993 0.7083 0.089 Uiso 1 1 calc R U . . .
H11L H 0.3999 0.7055 0.6954 0.089 Uiso 1 1 calc R U . . .
H11M H 0.3658 0.6396 0.6674 0.089 Uiso 1 1 calc R U . . .
C130 C 0.34202(14) 0.4895(3) 0.48084(14) 0.0361(8) Uani 1 1 d . . . . .
H13A H 0.3244 0.4362 0.4694 0.043 Uiso 1 1 calc R U . . .
H13B H 0.3732 0.4818 0.4708 0.043 Uiso 1 1 calc R U . . .
N131 N 0.32236(11) 0.5760(2) 0.45891(11) 0.0344(7) Uani 1 1 d . . . . .
C132 C 0.32536(15) 0.5651(3) 0.40730(14) 0.0406(9) Uani 1 1 d . . . . .
H13C H 0.3562 0.5459 0.4000 0.049 Uiso 1 1 calc R U . . .
H13D H 0.3043 0.5165 0.3965 0.049 Uiso 1 1 calc R U . . .
C133 C 0.31398(15) 0.6536(3) 0.38260(15) 0.0406(9) Uani 1 1 d . . . . .
H13E H 0.3170 0.6448 0.3493 0.049 Uiso 1 1 calc R U . . .
H13F H 0.2824 0.6704 0.3881 0.049 Uiso 1 1 calc R U . . .
O134 O 0.34315(10) 0.7262(2) 0.39808(10) 0.0427(7) Uani 1 1 d . . . . .
C135 C 0.33771(15) 0.7410(3) 0.44567(15) 0.0416(9) Uani 1 1 d . . . . .
H13G H 0.3059 0.7568 0.4509 0.050 Uiso 1 1 calc R U . . .
H13H H 0.3567 0.7933 0.4559 0.050 Uiso 1 1 calc R U . . .
C136 C 0.35054(14) 0.6579(3) 0.47353(14) 0.0376(9) Uani 1 1 d . . . . .
H13I H 0.3462 0.6707 0.5063 0.045 Uiso 1 1 calc R U . . .
H13J H 0.3828 0.6439 0.4697 0.045 Uiso 1 1 calc R U . . .
C137 C 0.27430(13) 0.5876(3) 0.47185(15) 0.0382(9) Uani 1 1 d . . . . .
H13K H 0.2569 0.5337 0.4620 0.057 Uiso 1 1 calc R U . . .
H13L H 0.2730 0.5943 0.5051 0.057 Uiso 1 1 calc R U . . .
H13M H 0.2616 0.6423 0.4569 0.057 Uiso 1 1 calc R U . . .
C150 C 0.26552(13) 0.4214(3) 0.62790(14) 0.0342(8) Uani 1 1 d . . . . .
H15A H 0.2759 0.3918 0.6568 0.041 Uiso 1 1 calc R U . . .
H15B H 0.2501 0.3741 0.6088 0.041 Uiso 1 1 calc R U . . .
N151 N 0.23159(11) 0.4956(2) 0.63892(11) 0.0316(7) Uani 1 1 d . . . . .
C152 C 0.19510(13) 0.4497(3) 0.66580(14) 0.0356(8) Uani 1 1 d . . . . .
H15C H 0.2092 0.4136 0.6911 0.043 Uiso 1 1 calc R U . . .
H15D H 0.1778 0.4072 0.6455 0.043 Uiso 1 1 calc R U . . .
C153 C 0.16331(14) 0.5205(3) 0.68524(15) 0.0390(9) Uani 1 1 d . . . . .
H15E H 0.1477 0.5536 0.6598 0.047 Uiso 1 1 calc R U . . .
H15F H 0.1402 0.4889 0.7030 0.047 Uiso 1 1 calc R U . . .
O154 O 0.18682(10) 0.5843(2) 0.71396(10) 0.0400(6) Uani 1 1 d . . . . .
C155 C 0.21913(14) 0.6327(3) 0.68841(15) 0.0380(9) Uani 1 1 d . . . . .
H15G H 0.2345 0.6785 0.7084 0.046 Uiso 1 1 calc R U . . .
H15H H 0.2036 0.6658 0.6629 0.046 Uiso 1 1 calc R U . . .
C156 C 0.25383(13) 0.5679(3) 0.66929(14) 0.0351(8) Uani 1 1 d . . . . .
H15I H 0.2755 0.6033 0.6514 0.042 Uiso 1 1 calc R U . . .
H15J H 0.2708 0.5378 0.6949 0.042 Uiso 1 1 calc R U . . .
C157 C 0.21309(14) 0.5370(3) 0.59578(14) 0.0367(8) Uani 1 1 d . . . . .
H15K H 0.1989 0.4892 0.5767 0.055 Uiso 1 1 calc R U . . .
H15L H 0.1906 0.5835 0.6030 0.055 Uiso 1 1 calc R U . . .
H15M H 0.2375 0.5655 0.5792 0.055 Uiso 1 1 calc R U . . .
C21 C 0.45247(12) 0.2935(3) 0.61059(14) 0.0333(8) Uani 1 1 d . . . . .
C22 C 0.41444(13) 0.2713(3) 0.63502(14) 0.0343(8) Uani 1 1 d . . . . .
H22 H 0.4154 0.2750 0.6675 0.041 Uiso 1 1 calc R U . . .
C23 C 0.37495(13) 0.2435(3) 0.61168(14) 0.0365(9) Uani 1 1 d . . . . .
C24 C 0.37394(13) 0.2399(3) 0.56425(14) 0.0357(8) Uani 1 1 d . . . . .
H24 H 0.3471 0.2210 0.5483 0.043 Uiso 1 1 calc R U . . .
C25 C 0.41132(13) 0.2633(3) 0.53949(14) 0.0349(8) Uani 1 1 d . . . . .
C26 C 0.45045(12) 0.2918(3) 0.56328(14) 0.0331(8) Uani 1 1 d . . . . .
H26 H 0.4759 0.3102 0.5468 0.040 Uiso 1 1 calc R U . . .
C210 C 0.49482(12) 0.3264(3) 0.63584(14) 0.0344(8) Uani 1 1 d . . . . .
H21A H 0.4862 0.3565 0.6646 0.041 Uiso 1 1 calc R U . . .
H21B H 0.5094 0.3732 0.6169 0.041 Uiso 1 1 calc R U . . .
N211 N 0.52898(11) 0.2516(2) 0.64751(11) 0.0347(7) Uani 1 1 d . . . . .
C212 C 0.56810(14) 0.2981(3) 0.67194(17) 0.0464(10) Uani 1 1 d . . . . .
H21C H 0.5566 0.3385 0.6961 0.056 Uiso 1 1 calc R U . . .
H21D H 0.5840 0.3369 0.6499 0.056 Uiso 1 1 calc R U . . .
C213 C 0.60094(16) 0.2306(4) 0.69338(19) 0.0536(12) Uani 1 1 d . . . . .
H21E H 0.6144 0.1932 0.6692 0.064 Uiso 1 1 calc R U . . .
H21F H 0.6255 0.2641 0.7099 0.064 Uiso 1 1 calc R U . . .
O214 O 0.57862(12) 0.1721(3) 0.72464(13) 0.0624(10) Uani 1 1 d . . . . .
C215 C 0.54494(16) 0.1207(4) 0.70075(19) 0.0560(13) Uani 1 1 d . . . . .
H21G H 0.5309 0.0775 0.7221 0.067 Uiso 1 1 calc R U . . .
H21H H 0.5588 0.0846 0.6763 0.067 Uiso 1 1 calc R U . . .
C216 C 0.50915(14) 0.1828(3) 0.67981(16) 0.0427(10) Uani 1 1 d . . . . .
H21I H 0.4939 0.2158 0.7045 0.051 Uiso 1 1 calc R U . . .
H21J H 0.4863 0.1454 0.6629 0.051 Uiso 1 1 calc R U . . .
C217 C 0.54343(14) 0.2060(3) 0.60449(15) 0.0419(9) Uani 1 1 d . . . . .
H21K H 0.5174 0.1763 0.5892 0.063 Uiso 1 1 calc R U . . .
H21L H 0.5558 0.2520 0.5840 0.063 Uiso 1 1 calc R U . . .
H21M H 0.5665 0.1600 0.6121 0.063 Uiso 1 1 calc R U . . .
C230 C 0.33311(13) 0.2220(3) 0.63755(15) 0.0399(9) Uani 1 1 d . . . . .
H23A H 0.3321 0.2636 0.6642 0.048 Uiso 1 1 calc R U . . .
H23B H 0.3065 0.2356 0.6174 0.048 Uiso 1 1 calc R U . . .
N231 N 0.32917(11) 0.1253(3) 0.65436(12) 0.0394(8) Uani 1 1 d . . . . .
C232 C 0.28388(15) 0.1174(4) 0.67715(17) 0.0501(12) Uani 1 1 d . . . . .
H23C H 0.2850 0.1530 0.7060 0.060 Uiso 1 1 calc R U . . .
H23D H 0.2601 0.1443 0.6567 0.060 Uiso 1 1 calc R U . . .
C233 C 0.27179(18) 0.0196(4) 0.68753(18) 0.0532(12) Uani 1 1 d . . . . .
H23E H 0.2941 -0.0063 0.7099 0.064 Uiso 1 1 calc R U . . .
H23F H 0.2418 0.0174 0.7012 0.064 Uiso 1 1 calc R U . . .
O234 O 0.27115(12) -0.0337(2) 0.64617(12) 0.0532(8) Uani 1 1 d . . . . .
C235 C 0.31494(18) -0.0352(4) 0.62851(19) 0.0533(12) Uani 1 1 d . . . . .
H23G H 0.3153 -0.0764 0.6016 0.064 Uiso 1 1 calc R U . . .
H23H H 0.3365 -0.0595 0.6520 0.064 Uiso 1 1 calc R U . . .
C236 C 0.32936(15) 0.0597(3) 0.61460(15) 0.0439(10) Uani 1 1 d . . . . .
H23I H 0.3600 0.0568 0.6025 0.053 Uiso 1 1 calc R U . . .
H23J H 0.3087 0.0825 0.5899 0.053 Uiso 1 1 calc R U . . .
C237 C 0.36658(17) 0.1033(4) 0.68845(17) 0.0562(13) Uani 1 1 d . . . . .
H23K H 0.3634 0.0400 0.6990 0.084 Uiso 1 1 calc R U . . .
H23L H 0.3956 0.1106 0.6740 0.084 Uiso 1 1 calc R U . . .
H23M H 0.3651 0.1450 0.7146 0.084 Uiso 1 1 calc R U . . .
C250 C 0.40805(14) 0.2654(3) 0.48739(14) 0.0381(9) Uani 1 1 d . . . . .
H25A H 0.4253 0.3188 0.4766 0.046 Uiso 1 1 calc R U . . .
H25B H 0.3762 0.2745 0.4776 0.046 Uiso 1 1 calc R U . . .
N251 N 0.42551(11) 0.1795(3) 0.46441(11) 0.0367(7) Uani 1 1 d . . . . .
C252 C 0.39841(14) 0.0970(3) 0.47847(15) 0.0384(9) Uani 1 1 d . . . . .
H25C H 0.3659 0.1114 0.4753 0.046 Uiso 1 1 calc R U . . .
H25D H 0.4055 0.0827 0.5110 0.046 Uiso 1 1 calc R U . . .
C253 C 0.40862(15) 0.0140(3) 0.44935(15) 0.0420(9) Uani 1 1 d . . . . .
H25E H 0.4407 -0.0028 0.4539 0.050 Uiso 1 1 calc R U . . .
H25F H 0.3902 -0.0385 0.4592 0.050 Uiso 1 1 calc R U . . .
O254 O 0.39922(10) 0.0319(2) 0.40225(11) 0.0461(7) Uani 1 1 d . . . . .
C255 C 0.42690(15) 0.1047(3) 0.38689(15) 0.0453(10) Uani 1 1 d . . . . .
H25G H 0.4205 0.1154 0.3539 0.054 Uiso 1 1 calc R U . . .
H25H H 0.4590 0.0872 0.3910 0.054 Uiso 1 1 calc R U . . .
C256 C 0.41835(15) 0.1922(3) 0.41327(14) 0.0429(10) Uani 1 1 d . . . . .
H25I H 0.4388 0.2407 0.4027 0.052 Uiso 1 1 calc R U . . .
H25J H 0.3870 0.2127 0.4067 0.052 Uiso 1 1 calc R U . . .
C257 C 0.47494(13) 0.1661(3) 0.47677(15) 0.0407(9) Uani 1 1 d . . . . .
H25K H 0.4789 0.1580 0.5099 0.061 Uiso 1 1 calc R U . . .
H25L H 0.4860 0.1117 0.4611 0.061 Uiso 1 1 calc R U . . .
H25M H 0.4919 0.2200 0.4673 0.061 Uiso 1 1 calc R U . . .
O01W O 0.47120(12) 0.6208(3) 0.50616(15) 0.0595(9) Uani 1 1 d G . . . .
H01A H 0.4618 0.5830 0.4859 0.089 Uiso 1 1 d G U . . .
H01B H 0.4886 0.5926 0.5250 0.089 Uiso 1 1 d G U . . .
O02W O 0.21727(12) 0.3692(3) 0.49247(15) 0.0588(9) Uani 1 1 d G . . . .
H02A H 0.2137 0.3337 0.5151 0.088 Uiso 1 1 d G U . . .
H02B H 0.2367 0.3456 0.4754 0.088 Uiso 1 1 d G U . . .
O03W O 0.37561(16) -0.1244(3) 0.53074(14) 0.0744(12) Uani 1 1 d G . . . .
H03A H 0.3963 -0.0981 0.5467 0.112 Uiso 1 1 d DG U . . .
H03B H 0.3675 -0.1722 0.5449 0.112 Uiso 1 1 d G U . . .
O04W O 0.1651(3) 0.1392(5) 0.6741(2) 0.0569(18) Uani 0.5 1 d . . P C 1
O05W O 0.3022(3) -0.2051(6) 0.7017(3) 0.069(2) Uani 0.5 1 d . . P D 1
O06W O 0.6275(3) 0.4810(5) 0.6976(3) 0.095(2) Uani 0.75 1 d . . P E 2
O07W O 0.3649(3) 0.7992(7) 0.7805(4) 0.087(3) Uani 0.5 1 d . . P F 1
O08W O 0.4419(4) 0.8872(8) 0.7547(4) 0.093(3) Uani 0.5 1 d . U P G 1
O09W O 0.4485(6) 0.0072(9) 0.6922(4) 0.067(3) Uani 0.3333 1 d . . P H 1
O10W O 0.4775(3) -0.0316(6) 0.6999(3) 0.084(2) Uani 0.6667 1 d . . P I 2
O11W O 0.3023(3) 0.7427(7) 0.7541(3) 0.074(2) Uani 0.5 1 d . . P J 2
O12W O 0.5878(6) 0.5488(16) 0.6896(7) 0.083(5) Uani 0.25 1 d . . P K 1
O13W O 0.4057(5) 0.4256(10) 0.7309(5) 0.123(4) Uani 0.5 1 d . U P L 2

loop_
_atom_site_aniso_label
_atom_site_aniso_U_11
_atom_site_aniso_U_22
_atom_site_aniso_U_33
_atom_site_aniso_U_23
_atom_site_aniso_U_13
_atom_site_aniso_U_12
Br1 0.0313(2) 0.0463(3) 0.0507(3) 0.00769(18) 0.01082(19) -0.00007(16)
Br2 0.0326(3) 0.0580(3) 0.0609(3) -0.0145(2) 0.0016(2) 0.00171(18)
Br3 0.0438(3) 0.0697(4) 0.0605(3) 0.0022(2) 0.0256(2) -0.0065(2)
Br4 0.0443(3) 0.0739(4) 0.0539(3) -0.0104(2) -0.0004(2) -0.0178(2)
Br5 0.0568(3) 0.0466(3) 0.0355(3) 0.00243(17) 0.0047(2) 0.01017(19)
Br6 0.0728(7) 0.0682(7) 0.0379(5) -0.0050(4) 0.0136(5) -0.0205(5)
Br7 0.0499(6) 0.0535(6) 0.0586(6) -0.0062(4) 0.0188(5) 0.0033(4)
C11 0.0251(19) 0.049(2) 0.040(2) -0.0007(17) 0.0071(16) 0.0042(16)
C12 0.0234(18) 0.047(2) 0.041(2) 0.0015(17) 0.0101(16) 0.0056(15)
C13 0.028(2) 0.041(2) 0.041(2) 0.0016(16) 0.0091(16) 0.0043(15)
C14 0.0268(19) 0.037(2) 0.041(2) 0.0005(16) 0.0047(16) 0.0027(15)
C15 0.031(2) 0.037(2) 0.036(2) 0.0041(16) 0.0081(16) 0.0045(15)
C16 0.030(2) 0.048(2) 0.033(2) 0.0034(16) 0.0072(16) 0.0061(16)
C110 0.026(2) 0.068(3) 0.039(2) -0.003(2) 0.0057(17) 0.0097(18)
N111 0.0301(18) 0.072(3) 0.043(2) -0.0079(18) 0.0074(15) 0.0022(17)
C112 0.038(3) 0.098(4) 0.056(3) -0.024(3) -0.008(2) 0.011(3)
C113 0.052(3) 0.106(5) 0.058(3) -0.025(3) -0.003(3) -0.008(3)
O114 0.051(2) 0.110(3) 0.062(3) -0.017(2) 0.0122(19) -0.026(2)
C115 0.054(3) 0.067(3) 0.067(4) 0.002(3) 0.007(3) -0.015(2)
C116 0.036(2) 0.067(3) 0.064(3) -0.006(2) 0.002(2) -0.009(2)
C117 0.049(3) 0.067(3) 0.063(3) -0.010(2) 0.027(2) -0.001(2)
C130 0.030(2) 0.042(2) 0.037(2) 0.0027(16) 0.0098(16) 0.0026(16)
N131 0.0267(16) 0.0453(18) 0.0315(17) 0.0001(14) 0.0068(13) -0.0013(13)
C132 0.037(2) 0.053(2) 0.032(2) -0.0014(17) 0.0087(17) -0.0016(18)
C133 0.036(2) 0.054(3) 0.032(2) 0.0052(17) 0.0050(16) -0.0044(18)
O134 0.0358(15) 0.0539(18) 0.0390(16) 0.0080(13) 0.0080(12) -0.0062(13)
C135 0.037(2) 0.049(2) 0.039(2) 0.0030(18) 0.0068(18) -0.0020(18)
C136 0.029(2) 0.049(2) 0.035(2) 0.0007(17) 0.0056(16) -0.0022(16)
C137 0.0234(18) 0.051(2) 0.041(2) 0.0061(18) 0.0088(16) 0.0006(16)
C150 0.0281(19) 0.042(2) 0.033(2) -0.0002(16) 0.0075(15) 0.0026(15)
N151 0.0258(16) 0.0392(17) 0.0302(16) 0.0000(13) 0.0060(13) -0.0008(13)
C152 0.0243(18) 0.047(2) 0.036(2) -0.0028(17) 0.0116(15) -0.0032(16)
C153 0.027(2) 0.055(3) 0.036(2) -0.0078(17) 0.0086(16) -0.0008(17)
O154 0.0328(15) 0.0514(17) 0.0363(15) -0.0086(12) 0.0074(12) -0.0001(12)
C155 0.032(2) 0.042(2) 0.040(2) -0.0078(17) 0.0041(16) -0.0020(16)
C156 0.0300(19) 0.039(2) 0.036(2) -0.0027(16) 0.0012(16) -0.0046(16)
C157 0.0300(19) 0.047(2) 0.034(2) 0.0005(16) 0.0030(16) 0.0052(16)
C21 0.0207(17) 0.040(2) 0.040(2) -0.0032(16) 0.0043(15) 0.0016(14)
C22 0.0253(19) 0.044(2) 0.034(2) -0.0088(16) 0.0050(15) 0.0016(15)
C23 0.0225(18) 0.049(2) 0.038(2) -0.0096(17) 0.0059(16) 0.0018(16)
C24 0.0227(18) 0.046(2) 0.038(2) -0.0100(17) 0.0031(15) 0.0031(15)
C25 0.0252(19) 0.044(2) 0.035(2) -0.0038(16) 0.0032(15) 0.0023(15)
C26 0.0226(18) 0.040(2) 0.037(2) -0.0037(16) 0.0066(15) -0.0017(15)
C210 0.0229(18) 0.046(2) 0.035(2) -0.0054(16) 0.0035(15) -0.0027(15)
N211 0.0226(15) 0.0503(19) 0.0312(17) 0.0004(14) 0.0027(13) -0.0036(13)
C212 0.027(2) 0.059(3) 0.052(3) 0.005(2) -0.0063(18) -0.0094(19)
C213 0.030(2) 0.077(3) 0.053(3) 0.017(2) -0.008(2) -0.010(2)
O214 0.0439(19) 0.091(3) 0.051(2) 0.0272(19) -0.0098(15) -0.0048(18)
C215 0.037(2) 0.072(3) 0.060(3) 0.025(3) 0.004(2) -0.004(2)
C216 0.027(2) 0.056(3) 0.045(2) 0.0083(19) 0.0071(17) -0.0028(18)
C217 0.028(2) 0.055(3) 0.043(2) -0.0017(19) 0.0062(17) 0.0055(17)
C230 0.0234(19) 0.052(2) 0.045(2) -0.0160(18) 0.0087(17) -0.0037(16)
N231 0.0247(16) 0.061(2) 0.0327(18) -0.0097(15) 0.0091(13) -0.0089(15)
C232 0.033(2) 0.067(3) 0.051(3) -0.022(2) 0.0200(19) -0.014(2)
C233 0.044(3) 0.066(3) 0.050(3) -0.019(2) 0.017(2) -0.018(2)
O234 0.0484(19) 0.061(2) 0.0508(19) -0.0154(15) 0.0066(15) -0.0140(15)
C235 0.053(3) 0.054(3) 0.054(3) -0.011(2) 0.014(2) 0.000(2)
C236 0.040(2) 0.057(3) 0.036(2) -0.0109(19) 0.0089(18) 0.0033(19)
C237 0.037(2) 0.091(4) 0.040(2) 0.009(2) -0.0054(19) -0.019(2)
C250 0.029(2) 0.051(2) 0.034(2) -0.0055(17) 0.0008(16) 0.0025(16)
N251 0.0251(16) 0.054(2) 0.0313(17) -0.0066(14) 0.0046(13) -0.0027(14)
C252 0.0277(19) 0.051(2) 0.037(2) -0.0037(17) 0.0060(16) -0.0043(16)
C253 0.036(2) 0.051(2) 0.039(2) -0.0052(18) 0.0058(17) -0.0068(18)
O254 0.0352(15) 0.066(2) 0.0377(16) -0.0126(14) 0.0047(12) -0.0092(14)
C255 0.032(2) 0.068(3) 0.036(2) -0.009(2) 0.0053(17) -0.0087(19)
C256 0.033(2) 0.063(3) 0.033(2) -0.0045(19) 0.0033(16) -0.0025(19)
C257 0.0247(19) 0.056(3) 0.042(2) -0.0102(18) 0.0056(16) -0.0008(17)
O01W 0.0425(19) 0.059(2) 0.078(3) -0.0047(18) 0.0249(17) -0.0015(15)
O02W 0.0365(18) 0.070(2) 0.069(2) 0.0010(18) -0.0067(16) 0.0012(16)
O03W 0.083(3) 0.084(3) 0.056(2) 0.001(2) 0.006(2) -0.042(2)
O04W 0.063(4) 0.059(4) 0.050(4) -0.005(3) 0.025(3) -0.027(3)
O05W 0.062(5) 0.079(5) 0.067(5) -0.002(4) 0.010(4) 0.002(4)
O06W 0.083(5) 0.090(5) 0.113(6) 0.008(4) 0.016(4) -0.010(4)
O07W 0.071(6) 0.076(6) 0.114(8) -0.011(5) 0.016(5) 0.003(5)
O08W 0.084(4) 0.111(5) 0.085(4) -0.003(4) 0.010(4) -0.034(4)
O09W 0.087(10) 0.058(7) 0.059(7) -0.007(5) 0.018(7) 0.004(6)
O10W 0.088(6) 0.093(5) 0.070(5) -0.014(4) 0.008(4) -0.019(4)
O11W 0.061(5) 0.080(6) 0.080(6) -0.007(4) -0.015(4) -0.007(4)
O12W 0.046(9) 0.120(15) 0.082(12) 0.014(11) -0.012(8) -0.022(9)
O13W 0.137(6) 0.117(6) 0.115(6) 0.013(4) -0.013(4) -0.008(4)

loop_
_atom_type_symbol
_atom_type_description
_atom_type_scat_dispersion_real
_atom_type_scat_dispersion_imag
_atom_type_scat_source
C C 0.0181 0.0091 'International Tables Vol C Tables 4.2.6.8 and 6.1.1.4'
H H 0.0000 0.0000 'International Tables Vol C Tables 4.2.6.8 and 6.1.1.4'
N N 0.0311 0.0180 'International Tables Vol C Tables 4.2.6.8 and 6.1.1.4'
O O 0.0492 0.0322 'International Tables Vol C Tables 4.2.6.8 and 6.1.1.4'
Br Br -0.6763 1.2805 'International Tables Vol C Tables 4.2.6.8 and 6.1.1.4'

loop_
_geom_angle_atom_site_label_1
_geom_angle_atom_site_label_2
_geom_angle_atom_site_label_3
_geom_angle
_geom_angle_site_symmetry_1
_geom_angle_site_symmetry_3
_geom_angle_publ_flag
C12 C11 C16 119.2(4) . . ?
C12 C11 C110 120.7(4) . . ?
C16 C11 C110 119.9(4) . . ?
C13 C12 C11 121.0(4) . . ?
C13 C12 H12 119.5 . . ?
C11 C12 H12 119.5 . . ?
C12 C13 C14 118.8(4) . . ?
C12 C13 C130 120.4(4) . . ?
C14 C13 C130 120.7(4) . . ?
C15 C14 C13 121.2(4) . . ?
C15 C14 H14 119.4 . . ?
C13 C14 H14 119.4 . . ?
C16 C15 C14 118.9(4) . . ?
C16 C15 C150 120.5(4) . . ?
C14 C15 C150 120.5(4) . . ?
C15 C16 C11 120.8(4) . . ?
C15 C16 H16 119.6 . . ?
C11 C16 H16 119.6 . . ?
C11 C110 N111 115.3(4) . . ?
C11 C110 H11A 108.4 . . ?
N111 C110 H11A 108.4 . . ?
C11 C110 H11B 108.4 . . ?
N111 C110 H11B 108.4 . . ?
H11A C110 H11B 107.5 . . ?
C116 N111 C117 110.9(4) . . ?
C116 N111 C112 108.2(4) . . ?
C117 N111 C112 110.8(4) . . ?
C116 N111 C110 109.9(4) . . ?
C117 N111 C110 110.1(4) . . ?
C112 N111 C110 106.8(4) . . ?
N111 C112 C113 112.8(5) . . ?
N111 C112 H11C 109.0 . . ?
C113 C112 H11C 109.0 . . ?
N111 C112 H11D 109.0 . . ?
C113 C112 H11D 109.0 . . ?
H11C C112 H11D 107.8 . . ?
O114 C113 C112 110.1(5) . . ?
O114 C113 H11E 109.6 . . ?
C112 C113 H11E 109.6 . . ?
O114 C113 H11F 109.6 . . ?
C112 C113 H11F 109.6 . . ?
H11E C113 H11F 108.2 . . ?
C113 O114 C115 109.2(4) . . ?
O114 C115 C116 111.5(5) . . ?
O114 C115 H11G 109.3 . . ?
C116 C115 H11G 109.3 . . ?
O114 C115 H11H 109.3 . . ?
C116 C115 H11H 109.3 . . ?
H11G C115 H11H 108.0 . . ?
C115 C116 N111 110.1(5) . . ?
C115 C116 H11I 109.6 . . ?
N111 C116 H11I 109.6 . . ?
C115 C116 H11J 109.6 . . ?
N111 C116 H11J 109.6 . . ?
H11I C116 H11J 108.2 . . ?
N111 C117 H11K 109.5 . . ?
N111 C117 H11L 109.5 . . ?
H11K C117 H11L 109.5 . . ?
N111 C117 H11M 109.5 . . ?
H11K C117 H11M 109.5 . . ?
H11L C117 H11M 109.5 . . ?
C13 C130 N131 114.9(3) . . ?
C13 C130 H13A 108.5 . . ?
N131 C130 H13A 108.5 . . ?
C13 C130 H13B 108.5 . . ?
N131 C130 H13B 108.5 . . ?
H13A C130 H13B 107.5 . . ?
C137 N131 C136 111.2(3) . . ?
C137 N131 C132 110.6(3) . . ?
C136 N131 C132 108.2(3) . . ?
C137 N131 C130 110.0(3) . . ?
C136 N131 C130 109.7(3) . . ?
C132 N131 C130 107.1(3) . . ?
C133 C132 N131 111.3(4) . . ?
C133 C132 H13C 109.4 . . ?
N131 C132 H13C 109.4 . . ?
C133 C132 H13D 109.4 . . ?
N131 C132 H13D 109.4 . . ?
H13C C132 H13D 108.0 . . ?
O134 C133 C132 111.0(4) . . ?
O134 C133 H13E 109.4 . . ?
C132 C133 H13E 109.4 . . ?
O134 C133 H13F 109.4 . . ?
C132 C133 H13F 109.4 . . ?
H13E C133 H13F 108.0 . . ?
C135 O134 C133 109.4(3) . . ?
O134 C135 C136 111.8(4) . . ?
O134 C135 H13G 109.2 . . ?
C136 C135 H13G 109.2 . . ?
O134 C135 H13H 109.2 . . ?
C136 C135 H13H 109.2 . . ?
H13G C135 H13H 107.9 . . ?
C135 C136 N131 111.0(3) . . ?
C135 C136 H13I 109.4 . . ?
N131 C136 H13I 109.4 . . ?
C135 C136 H13J 109.4 . . ?
N131 C136 H13J 109.4 . . ?
H13I C136 H13J 108.0 . . ?
N131 C137 H13K 109.5 . . ?
N131 C137 H13L 109.5 . . ?
H13K C137 H13L 109.5 . . ?
N131 C137 H13M 109.5 . . ?
H13K C137 H13M 109.5 . . ?
H13L C137 H13M 109.5 . . ?
C15 C150 N151 114.6(3) . . ?
C15 C150 H15A 108.6 . . ?
N151 C150 H15A 108.6 . . ?
C15 C150 H15B 108.6 . . ?
N151 C150 H15B 108.6 . . ?
H15A C150 H15B 107.6 . . ?
C157 N151 C156 110.8(3) . . ?
C157 N151 C152 111.7(3) . . ?
C156 N151 C152 108.0(3) . . ?
C157 N151 C150 109.7(3) . . ?
C156 N151 C150 110.0(3) . . ?
C152 N151 C150 106.6(3) . . ?
N151 C152 C153 110.9(3) . . ?
N151 C152 H15C 109.5 . . ?
C153 C152 H15C 109.5 . . ?
N151 C152 H15D 109.5 . . ?
C153 C152 H15D 109.5 . . ?
H15C C152 H15D 108.0 . . ?
O154 C153 C152 111.5(3) . . ?
O154 C153 H15E 109.3 . . ?
C152 C153 H15E 109.3 . . ?
O154 C153 H15F 109.3 . . ?
C152 C153 H15F 109.3 . . ?
H15E C153 H15F 108.0 . . ?
C153 O154 C155 110.0(3) . . ?
O154 C155 C156 111.2(3) . . ?
O154 C155 H15G 109.4 . . ?
C156 C155 H15G 109.4 . . ?
O154 C155 H15H 109.4 . . ?
C156 C155 H15H 109.4 . . ?
H15G C155 H15H 108.0 . . ?
N151 C156 C155 111.2(3) . . ?
N151 C156 H15I 109.4 . . ?
C155 C156 H15I 109.4 . . ?
N151 C156 H15J 109.4 . . ?
C155 C156 H15J 109.4 . . ?
H15I C156 H15J 108.0 . . ?
N151 C157 H15K 109.5 . . ?
N151 C157 H15L 109.5 . . ?
H15K C157 H15L 109.5 . . ?
N151 C157 H15M 109.5 . . ?
H15K C157 H15M 109.5 . . ?
H15L C157 H15M 109.5 . . ?
C26 C21 C22 120.0(4) . . ?
C26 C21 C210 120.0(3) . . ?
C22 C21 C210 119.9(4) . . ?
C21 C22 C23 119.9(4) . . ?
C21 C22 H22 120.0 . . ?
C23 C22 H22 120.0 . . ?
C24 C23 C22 119.2(4) . . ?
C24 C23 C230 120.2(4) . . ?
C22 C23 C230 120.5(4) . . ?
C23 C24 C25 121.5(4) . . ?
C23 C24 H24 119.3 . . ?
C25 C24 H24 119.3 . . ?
C24 C25 C26 118.7(4) . . ?
C24 C25 C250 120.1(4) . . ?
C26 C25 C250 120.9(4) . . ?
C21 C26 C25 120.6(4) . . ?
C21 C26 H26 119.7 . . ?
C25 C26 H26 119.7 . . ?
C21 C210 N211 114.7(3) . . ?
C21 C210 H21A 108.6 . . ?
N211 C210 H21A 108.6 . . ?
C21 C210 H21B 108.6 . . ?
N211 C210 H21B 108.6 . . ?
H21A C210 H21B 107.6 . . ?
C217 N211 C212 111.0(3) . . ?
C217 N211 C216 111.0(3) . . ?
C212 N211 C216 108.4(3) . . ?
C217 N211 C210 109.8(3) . . ?
C212 N211 C210 106.3(3) . . ?
C216 N211 C210 110.2(3) . . ?
N211 C212 C213 112.3(4) . . ?
N211 C212 H21C 109.1 . . ?
C213 C212 H21C 109.1 . . ?
N211 C212 H21D 109.1 . . ?
C213 C212 H21D 109.1 . . ?
H21C C212 H21D 107.9 . . ?
O214 C213 C212 110.4(4) . . ?
O214 C213 H21E 109.6 . . ?
C212 C213 H21E 109.6 . . ?
O214 C213 H21F 109.6 . . ?
C212 C213 H21F 109.6 . . ?
H21E C213 H21F 108.1 . . ?
C215 O214 C213 109.7(4) . . ?
O214 C215 C216 110.9(5) . . ?
O214 C215 H21G 109.5 . . ?
C216 C215 H21G 109.5 . . ?
O214 C215 H21H 109.5 . . ?
C216 C215 H21H 109.5 . . ?
H21G C215 H21H 108.0 . . ?
C215 C216 N211 111.6(3) . . ?
C215 C216 H21I 109.3 . . ?
N211 C216 H21I 109.3 . . ?
C215 C216 H21J 109.3 . . ?
N211 C216 H21J 109.3 . . ?
H21I C216 H21J 108.0 . . ?
N211 C217 H21K 109.5 . . ?
N211 C217 H21L 109.5 . . ?
H21K C217 H21L 109.5 . . ?
N211 C217 H21M 109.5 . . ?
H21K C217 H21M 109.5 . . ?
H21L C217 H21M 109.5 . . ?
N231 C230 C23 115.8(3) . . ?
N231 C230 H23A 108.3 . . ?
C23 C230 H23A 108.3 . . ?
N231 C230 H23B 108.3 . . ?
C23 C230 H23B 108.3 . . ?
H23A C230 H23B 107.4 . . ?
C230 N231 C237 110.7(4) . . ?
C230 N231 C236 110.1(3) . . ?
C237 N231 C236 110.7(4) . . ?
C230 N231 C232 107.1(3) . . ?
C237 N231 C232 109.7(4) . . ?
C236 N231 C232 108.4(3) . . ?
C233 C232 N231 112.3(4) . . ?
C233 C232 H23C 109.1 . . ?
N231 C232 H23C 109.1 . . ?
C233 C232 H23D 109.1 . . ?
N231 C232 H23D 109.1 . . ?
H23C C232 H23D 107.9 . . ?
O234 C233 C232 109.9(4) . . ?
O234 C233 H23E 109.7 . . ?
C232 C233 H23E 109.7 . . ?
O234 C233 H23F 109.7 . . ?
C232 C233 H23F 109.7 . . ?
H23E C233 H23F 108.2 . . ?
C235 O234 C233 109.2(4) . . ?
O234 C235 C236 110.9(4) . . ?
O234 C235 H23G 109.5 . . ?
C236 C235 H23G 109.5 . . ?
O234 C235 H23H 109.5 . . ?
C236 C235 H23H 109.5 . . ?
H23G C235 H23H 108.0 . . ?
N231 C236 C235 111.5(4) . . ?
N231 C236 H23I 109.3 . . ?
C235 C236 H23I 109.3 . . ?
N231 C236 H23J 109.3 . . ?
C235 C236 H23J 109.3 . . ?
H23I C236 H23J 108.0 . . ?
N231 C237 H23K 109.5 . . ?
N231 C237 H23L 109.5 . . ?
H23K C237 H23L 109.5 . . ?
N231 C237 H23M 109.5 . . ?
H23K C237 H23M 109.5 . . ?
H23L C237 H23M 109.5 . . ?
C25 C250 N251 114.4(3) . . ?
C25 C250 H25A 108.7 . . ?
N251 C250 H25A 108.7 . . ?
C25 C250 H25B 108.7 . . ?
N251 C250 H25B 108.7 . . ?
H25A C250 H25B 107.6 . . ?
C257 N251 C256 110.7(3) . . ?
C257 N251 C252 110.7(3) . . ?
C256 N251 C252 108.0(3) . . ?
C257 N251 C250 110.1(3) . . ?
C256 N251 C250 107.2(3) . . ?
C252 N251 C250 110.1(3) . . ?
N251 C252 C253 111.4(3) . . ?
N251 C252 H25C 109.4 . . ?
C253 C252 H25C 109.4 . . ?
N251 C252 H25D 109.4 . . ?
C253 C252 H25D 109.4 . . ?
H25C C252 H25D 108.0 . . ?
O254 C253 C252 111.1(4) . . ?
O254 C253 H25E 109.4 . . ?
C252 C253 H25E 109.4 . . ?
O254 C253 H25F 109.4 . . ?
C252 C253 H25F 109.4 . . ?
H25E C253 H25F 108.0 . . ?
C253 O254 C255 110.3(3) . . ?
O254 C255 C256 111.0(4) . . ?
O254 C255 H25G 109.4 . . ?
C256 C255 H25G 109.4 . . ?
O254 C255 H25H 109.4 . . ?
C256 C255 H25H 109.4 . . ?
H25G C255 H25H 108.0 . . ?
N251 C256 C255 112.2(4) . . ?
N251 C256 H25I 109.2 . . ?
C255 C256 H25I 109.2 . . ?
N251 C256 H25J 109.2 . . ?
C255 C256 H25J 109.2 . . ?
H25I C256 H25J 107.9 . . ?
N251 C257 H25K 109.5 . . ?
N251 C257 H25L 109.5 . . ?
H25K C257 H25L 109.5 . . ?
N251 C257 H25M 109.5 . . ?
H25K C257 H25M 109.5 . . ?
H25L C257 H25M 109.5 . . ?
H01A O01W H01B 108.4 . . ?
H02A O02W H02B 108.4 . . ?
H03A O03W H03B 108.4 . . ?

loop_
_geom_bond_atom_site_label_1
_geom_bond_atom_site_label_2
_geom_bond_distance
_geom_bond_site_symmetry_2
_geom_bond_publ_flag
Br6 Br6 1.856(3) 2_656 ?
C11 C12 1.393(6) . ?
C11 C16 1.399(6) . ?
C11 C110 1.501(6) . ?
C12 C13 1.388(6) . ?
C12 H12 0.9500 . ?
C13 C14 1.401(6) . ?
C13 C130 1.509(6) . ?
C14 C15 1.394(6) . ?
C14 H14 0.9500 . ?
C15 C16 1.388(6) . ?
C15 C150 1.494(5) . ?
C16 H16 0.9500 . ?
C110 N111 1.513(7) . ?
C110 H11A 0.9900 . ?
C110 H11B 0.9900 . ?
N111 C116 1.509(7) . ?
N111 C117 1.510(6) . ?
N111 C112 1.512(6) . ?
C112 C113 1.513(9) . ?
C112 H11C 0.9900 . ?
C112 H11D 0.9900 . ?
C113 O114 1.389(9) . ?
C113 H11E 0.9900 . ?
C113 H11F 0.9900 . ?
O114 C115 1.418(7) . ?
C115 C116 1.502(8) . ?
C115 H11G 0.9900 . ?
C115 H11H 0.9900 . ?
C116 H11I 0.9900 . ?
C116 H11J 0.9900 . ?
C117 H11K 0.9800 . ?
C117 H11L 0.9800 . ?
C117 H11M 0.9800 . ?
C130 N131 1.525(5) . ?
C130 H13A 0.9900 . ?
C130 H13B 0.9900 . ?
N131 C137 1.500(5) . ?
N131 C136 1.513(5) . ?
N131 C132 1.523(5) . ?
C132 C133 1.514(6) . ?
C132 H13C 0.9900 . ?
C132 H13D 0.9900 . ?
C133 O134 1.433(5) . ?
C133 H13E 0.9900 . ?
C133 H13F 0.9900 . ?
O134 C135 1.423(5) . ?
C135 C136 1.504(6) . ?
C135 H13G 0.9900 . ?
C135 H13H 0.9900 . ?
C136 H13I 0.9900 . ?
C136 H13J 0.9900 . ?
C137 H13K 0.9800 . ?
C137 H13L 0.9800 . ?
C137 H13M 0.9800 . ?
C150 N151 1.523(5) . ?
C150 H15A 0.9900 . ?
C150 H15B 0.9900 . ?
N151 C157 1.487(5) . ?
N151 C156 1.516(5) . ?
N151 C152 1.518(5) . ?
C152 C153 1.524(6) . ?
C152 H15C 0.9900 . ?
C152 H15D 0.9900 . ?
C153 O154 1.422(5) . ?
C153 H15E 0.9900 . ?
C153 H15F 0.9900 . ?
O154 C155 1.425(5) . ?
C155 C156 1.521(6) . ?
C155 H15G 0.9900 . ?
C155 H15H 0.9900 . ?
C156 H15I 0.9900 . ?
C156 H15J 0.9900 . ?
C157 H15K 0.9800 . ?
C157 H15L 0.9800 . ?
C157 H15M 0.9800 . ?
C21 C26 1.383(6) . ?
C21 C22 1.397(6) . ?
C21 C210 1.515(5) . ?
C22 C23 1.397(6) . ?
C22 H22 0.9500 . ?
C23 C24 1.387(6) . ?
C23 C230 1.511(6) . ?
C24 C25 1.390(6) . ?
C24 H24 0.9500 . ?
C25 C26 1.397(6) . ?
C25 C250 1.524(6) . ?
C26 H26 0.9500 . ?
C210 N211 1.522(5) . ?
C210 H21A 0.9900 . ?
C210 H21B 0.9900 . ?
N211 C217 1.500(5) . ?
N211 C212 1.505(5) . ?
N211 C216 1.512(5) . ?
C212 C213 1.508(7) . ?
C212 H21C 0.9900 . ?
C212 H21D 0.9900 . ?
C213 O214 1.432(6) . ?
C213 H21E 0.9900 . ?
C213 H21F 0.9900 . ?
O214 C215 1.415(7) . ?
C215 C216 1.511(7) . ?
C215 H21G 0.9900 . ?
C215 H21H 0.9900 . ?
C216 H21I 0.9900 . ?
C216 H21J 0.9900 . ?
C217 H21K 0.9800 . ?
C217 H21L 0.9800 . ?
C217 H21M 0.9800 . ?
C230 N231 1.501(6) . ?
C230 H23A 0.9900 . ?
C230 H23B 0.9900 . ?
N231 C237 1.502(6) . ?
N231 C236 1.507(5) . ?
N231 C232 1.527(5) . ?
C232 C233 1.507(7) . ?
C232 H23C 0.9900 . ?
C232 H23D 0.9900 . ?
C233 O234 1.438(6) . ?
C233 H23E 0.9900 . ?
C233 H23F 0.9900 . ?
O234 C235 1.418(6) . ?
C235 C236 1.511(7) . ?
C235 H23G 0.9900 . ?
C235 H23H 0.9900 . ?
C236 H23I 0.9900 . ?
C236 H23J 0.9900 . ?
C237 H23K 0.9800 . ?
C237 H23L 0.9800 . ?
C237 H23M 0.9800 . ?
C250 N251 1.524(5) . ?
C250 H25A 0.9900 . ?
C250 H25B 0.9900 . ?
N251 C257 1.513(5) . ?
N251 C256 1.515(5) . ?
N251 C252 1.515(5) . ?
C252 C253 1.519(6) . ?
C252 H25C 0.9900 . ?
C252 H25D 0.9900 . ?
C253 O254 1.420(6) . ?
C253 H25E 0.9900 . ?
C253 H25F 0.9900 . ?
O254 C255 1.427(6) . ?
C255 C256 1.519(7) . ?
C255 H25G 0.9900 . ?
C255 H25H 0.9900 . ?
C256 H25I 0.9900 . ?
C256 H25J 0.9900 . ?
C257 H25K 0.9800 . ?
C257 H25L 0.9800 . ?
C257 H25M 0.9800 . ?
O01W H01A 0.8501 . ?
O01W H01B 0.8499 . ?
O02W H02A 0.8500 . ?
O02W H02B 0.8500 . ?
O03W H03A 0.8498 . ?
O03W H03B 0.8499 . ?

loop_
_geom_hbond_atom_site_label_D
_geom_hbond_atom_site_label_H
_geom_hbond_atom_site_label_A
_geom_hbond_distance_DH
_geom_hbond_distance_HA
_geom_hbond_distance_DA
_geom_hbond_angle_DHA
_geom_hbond_site_symmetry_A
O01W H01A Br3 0.85 2.45 3.281(4) 166.7 .
O01W H01B Br3 0.85 2.47 3.317(4) 172.1 5_666
O02W H02A Br4 0.85 2.47 3.312(4) 174.1 .
O02W H02B Br4 0.85 2.47 3.318(4) 177.9 7_556
O03W H03A Br2 0.85 2.64 3.475(4) 166.8 .
O03W H03B Br1 0.85 2.69 3.450(4) 149.6 1_545
C110 H11A Br3 0.99 3.06 3.988(4) 157.0 5_666
C110 H11B Br6 0.99 2.84 3.707(5) 147.1 .
C110 H11B O13W 0.99 2.40 3.321(15) 153.7 .
C112 H11C Br3 0.99 2.87 3.839(6) 165.6 5_666
C112 H11D Br6 0.99 2.54 3.447(7) 151.9 .
C112 H11D Br6 0.99 3.09 3.923(7) 142.2 2_656
C113 H11E Br7 0.99 3.02 3.975(7) 161.5 .
C113 H11E O08W 0.99 2.60 3.503(13) 151.7 .
C115 H11G Br2 0.99 2.86 3.658(6) 138.6 1_565
C115 H11H Br7 0.99 3.11 4.044(6) 158.0 .
C116 H11I O01W 0.99 2.54 3.476(7) 158.1 .
C116 H11J Br1 0.99 2.93 3.898(5) 165.4 .
C117 H11K O13W 0.98 2.63 3.486(15) 145.7 .
C117 H11L Br7 0.98 2.72 3.673(6) 163.6 .
C130 H13A Br4 0.99 2.79 3.754(4) 166.2 7_556
C130 H13B Br3 0.99 2.79 3.765(4) 166.7 .
C132 H13C Br3 0.99 3.11 4.026(4) 154.9 .
C132 H13D O234 0.99 2.54 3.250(6) 128.6 7_556
C133 H13E Br5 0.99 3.08 4.037(4) 161.8 6_565
C133 H13F Br1 0.99 3.06 4.019(5) 163.6 7_566
C135 H13H O03W 0.99 2.54 3.335(6) 137.0 1_565
C136 H13I Br1 0.99 2.77 3.705(4) 157.6 .
C137 H13L Br1 0.98 3.11 3.919(5) 140.4 .
C137 H13M Br1 0.98 2.89 3.834(4) 161.3 7_566
C150 H15A Br5 0.99 2.70 3.662(4) 165.2 .
C150 H15B Br4 0.99 2.74 3.710(4) 165.4 .
C152 H15C Br5 0.99 3.13 4.010(4) 148.4 .
C153 H15E O254 0.99 2.57 3.201(5) 121.4 7_556
C153 H15F Br7 0.99 2.63 3.569(5) 158.0 4_546
C155 H15G Br5 0.99 3.04 3.788(4) 133.2 4_556
C155 H15G O05W 0.99 2.65 3.435(10) 136.7 1_565
C155 H15G O11W 0.99 2.55 3.470(9) 153.7 .
C156 H15I Br1 0.99 2.85 3.773(4) 155.7 .
C157 H15M Br1 0.98 3.07 3.889(4) 142.0 .
C210 H21A Br6 0.99 2.72 3.704(4) 175.8 .
C210 H21B Br3 0.99 2.77 3.751(4) 169.2 5_666
C212 H21C Br6 0.99 2.43 3.424(5) 177.8 2_656
C213 H21E O134 0.99 2.65 3.260(6) 120.1 5_666
C213 H21F Br5 0.99 2.91 3.900(5) 175.2 2_656
C215 H21G O10W 0.99 2.33 2.994(9) 124.0 .
C216 H21J Br2 0.99 3.07 3.975(5) 153.4 .
C216 H21J O09W 0.99 2.48 3.163(14) 126.1 .
C217 H21K Br2 0.98 2.98 3.846(5) 147.8 .
C230 H23A Br5 0.99 2.92 3.860(4) 158.6 .
C230 H23B Br4 0.99 3.14 4.075(4) 158.1 .
C232 H23C O154 0.99 2.66 3.307(6) 123.5 4_546
C232 H23D Br4 0.99 2.98 3.941(6) 164.3 .
C233 H23E O154 0.99 2.64 3.233(6) 119.0 4_546
C233 H23F Br5 0.99 3.12 3.787(5) 125.6 4_546
C235 H23G Br1 0.99 2.92 3.706(5) 137.3 1_545
C236 H23I Br2 0.99 2.93 3.898(4) 166.0 .
C236 H23J O02W 0.99 2.60 3.535(6) 157.6 7_556
C237 H23K Br7 0.98 3.12 4.033(6) 154.9 1_545
C237 H23L O09W 0.98 2.23 2.811(17) 116.6 .
C237 H23M O214 0.98 2.43 3.135(6) 128.6 2_656
C250 H25A Br3 0.99 2.89 3.845(5) 161.6 .
C250 H25B Br4 0.99 2.91 3.863(4) 163.1 7_556
C252 H25D Br2 0.99 2.75 3.679(4) 157.4 .
C253 H25F O03W 0.99 2.49 3.299(6) 138.4 .
C255 H25H Br2 0.99 3.05 4.005(5) 163.2 5_656
C256 H25I O114 0.99 2.56 3.268(6) 128.0 5_666
C256 H25J Br4 0.99 3.05 3.987(4) 159.3 7_556
C257 H25K Br2 0.98 3.12 3.913(5) 139.2 .
C257 H25L Br2 0.98 2.95 3.890(4) 162.0 5_656

loop_
_geom_torsion_atom_site_label_1
_geom_torsion_atom_site_label_2
_geom_torsion_atom_site_label_3
_geom_torsion_atom_site_label_4
_geom_torsion
_geom_torsion_site_symmetry_1
_geom_torsion_site_symmetry_2
_geom_torsion_site_symmetry_3
_geom_torsion_site_symmetry_4
_geom_torsion_publ_flag
C16 C11 C12 C13 -0.2(6) . . . . ?
C110 C11 C12 C13 174.7(4) . . . . ?
C11 C12 C13 C14 -0.8(6) . . . . ?
C11 C12 C13 C130 -177.0(4) . . . . ?
C12 C13 C14 C15 2.5(6) . . . . ?
C130 C13 C14 C15 178.7(4) . . . . ?
C13 C14 C15 C16 -3.2(6) . . . . ?
C13 C14 C15 C150 -179.7(4) . . . . ?
C14 C15 C16 C11 2.2(6) . . . . ?
C150 C15 C16 C11 178.7(4) . . . . ?
C12 C11 C16 C15 -0.5(6) . . . . ?
C110 C11 C16 C15 -175.5(4) . . . . ?
C12 C11 C110 N111 96.0(5) . . . . ?
C16 C11 C110 N111 -89.1(5) . . . . ?
C11 C110 N111 C116 -59.8(5) . . . . ?
C11 C110 N111 C117 62.6(5) . . . . ?
C11 C110 N111 C112 -177.0(4) . . . . ?
C116 N111 C112 C113 50.1(6) . . . . ?
C117 N111 C112 C113 -71.7(6) . . . . ?
C110 N111 C112 C113 168.4(5) . . . . ?
N111 C112 C113 O114 -57.1(7) . . . . ?
C112 C113 O114 C115 62.7(6) . . . . ?
C113 O114 C115 C116 -65.6(6) . . . . ?
O114 C115 C116 N111 59.5(6) . . . . ?
C117 N111 C116 C115 71.3(5) . . . . ?
C112 N111 C116 C115 -50.4(5) . . . . ?
C110 N111 C116 C115 -166.7(4) . . . . ?
C12 C13 C130 N131 -97.1(4) . . . . ?
C14 C13 C130 N131 86.8(5) . . . . ?
C13 C130 N131 C137 -60.8(4) . . . . ?
C13 C130 N131 C136 61.9(4) . . . . ?
C13 C130 N131 C132 179.0(3) . . . . ?
C137 N131 C132 C133 69.7(4) . . . . ?
C136 N131 C132 C133 -52.3(4) . . . . ?
C130 N131 C132 C133 -170.4(3) . . . . ?
N131 C132 C133 O134 57.7(4) . . . . ?
C132 C133 O134 C135 -61.1(4) . . . . ?
C133 O134 C135 C136 62.0(4) . . . . ?
O134 C135 C136 N131 -58.9(4) . . . . ?
C137 N131 C136 C135 -69.2(4) . . . . ?
C132 N131 C136 C135 52.4(4) . . . . ?
C130 N131 C136 C135 169.0(3) . . . . ?
C16 C15 C150 N151 94.0(4) . . . . ?
C14 C15 C150 N151 -89.5(5) . . . . ?
C15 C150 N151 C157 62.2(4) . . . . ?
C15 C150 N151 C156 -59.9(4) . . . . ?
C15 C150 N151 C152 -176.8(3) . . . . ?
C157 N151 C152 C153 -69.3(4) . . . . ?
C156 N151 C152 C153 52.7(4) . . . . ?
C150 N151 C152 C153 170.9(3) . . . . ?
N151 C152 C153 O154 -58.0(5) . . . . ?
C152 C153 O154 C155 61.1(4) . . . . ?
C153 O154 C155 C156 -61.1(4) . . . . ?
C157 N151 C156 C155 69.6(4) . . . . ?
C152 N151 C156 C155 -53.0(4) . . . . ?
C150 N151 C156 C155 -169.0(3) . . . . ?
O154 C155 C156 N151 58.3(4) . . . . ?
C26 C21 C22 C23 2.7(6) . . . . ?
C210 C21 C22 C23 178.2(4) . . . . ?
C21 C22 C23 C24 -1.0(6) . . . . ?
C21 C22 C23 C230 -178.1(4) . . . . ?
C22 C23 C24 C25 0.0(6) . . . . ?
C230 C23 C24 C25 177.1(4) . . . . ?
C23 C24 C25 C26 -0.6(6) . . . . ?
C23 C24 C25 C250 -175.4(4) . . . . ?
C22 C21 C26 C25 -3.4(6) . . . . ?
C210 C21 C26 C25 -178.8(4) . . . . ?
C24 C25 C26 C21 2.3(6) . . . . ?
C250 C25 C26 C21 177.1(4) . . . . ?
C26 C21 C210 N211 -90.6(4) . . . . ?
C22 C21 C210 N211 94.0(4) . . . . ?
C21 C210 N211 C217 59.5(4) . . . . ?
C21 C210 N211 C212 179.7(3) . . . . ?
C21 C210 N211 C216 -63.1(4) . . . . ?
C217 N211 C212 C213 -71.2(5) . . . . ?
C216 N211 C212 C213 51.0(5) . . . . ?
C210 N211 C212 C213 169.4(4) . . . . ?
N211 C212 C213 O214 -57.4(6) . . . . ?
C212 C213 O214 C215 62.1(6) . . . . ?
C213 O214 C215 C216 -62.8(5) . . . . ?
O214 C215 C216 N211 58.1(5) . . . . ?
C217 N211 C216 C215 71.4(5) . . . . ?
C212 N211 C216 C215 -50.8(5) . . . . ?
C210 N211 C216 C215 -166.7(4) . . . . ?
C24 C23 C230 N231 95.4(5) . . . . ?
C22 C23 C230 N231 -87.5(5) . . . . ?
C23 C230 N231 C237 63.2(5) . . . . ?
C23 C230 N231 C236 -59.5(5) . . . . ?
C23 C230 N231 C232 -177.2(4) . . . . ?
C230 N231 C232 C233 169.1(4) . . . . ?
C237 N231 C232 C233 -70.7(5) . . . . ?
C236 N231 C232 C233 50.3(5) . . . . ?
N231 C232 C233 O234 -57.3(6) . . . . ?
C232 C233 O234 C235 63.2(6) . . . . ?
C233 O234 C235 C236 -64.2(6) . . . . ?
C230 N231 C236 C235 -167.0(4) . . . . ?
C237 N231 C236 C235 70.3(5) . . . . ?
C232 N231 C236 C235 -50.2(5) . . . . ?
O234 C235 C236 N231 58.8(5) . . . . ?
C24 C25 C250 N251 -98.1(4) . . . . ?
C26 C25 C250 N251 87.2(5) . . . . ?
C25 C250 N251 C257 -61.3(4) . . . . ?
C25 C250 N251 C256 178.2(3) . . . . ?
C25 C250 N251 C252 61.0(4) . . . . ?
C257 N251 C252 C253 -69.2(4) . . . . ?
C256 N251 C252 C253 52.1(4) . . . . ?
C250 N251 C252 C253 168.8(3) . . . . ?
N251 C252 C253 O254 -58.6(5) . . . . ?
C252 C253 O254 C255 61.7(4) . . . . ?
C253 O254 C255 C256 -60.5(5) . . . . ?
C257 N251 C256 C255 69.8(4) . . . . ?
C252 N251 C256 C255 -51.5(4) . . . . ?
C250 N251 C256 C255 -170.1(3) . . . . ?
O254 C255 C256 N251 56.6(5) . . . . ?
